data_4021254
loop_
_publ_author_name
'Kuo-Jui Chang'
'Dinesh Kumar Rayabarapu'
'Chien-Hong Cheng'

_publ_section_title
;
 Cobalt-Catalyzed Regioselective Carbocyclization Reaction
 of o-Iodophenyl Ketones and Aldehydes with Alkynes,
 Acrylates, and Acrylonitrile: A Facile Route to Indenols and Indenes
;
_journal_name_full 'Journal of Organic Chemistry'
_journal_page_first 4781
_journal_page_last 4787
_journal_paper_doi 10.1021/jo049506g
_journal_volume 69
_journal_year 2004
_chemical_formula_sum 'C19 H14 O S'
_chemical_formula_weight 290.36
_space_group_IT_number 14
_symmetry_cell_setting monoclinic
_symmetry_space_group_name_Hall '-P 2yn'
_symmetry_space_group_name_H-M 'P 1 21/n 1'
_cell_angle_alpha 90.00
_cell_angle_beta 105.827(3)
_cell_angle_gamma 90.00
_cell_formula_units_Z 4
_cell_length_a 9.8869(16)
_cell_length_b 10.2778(16)
_cell_length_c 15.520(3)
_cell_measurement_temperature 295(2)
_cell_volume 1517.3(4)
_diffrn_ambient_temperature 295(2)
_exptl_crystal_density_diffrn 1.271
_cod_depositor_comments
;
The following automatic conversions were performed:
'_symmetry_cell_setting' value 'Monoclinic' changed to 'monoclinic'
according to '/home/saulius/struct/CIF-dictionaries/cif_core.dic'
dictionary named 'cif_core.dic' version 2.4.1 from 2010-06-29.

Automatic conversion script
Id: cif_fix_enum 1527 2010-12-29 10:47:43Z saulius 
;
_cod_original_sg_symbol_H-M 'P 21/n'
_cod_database_code 4021254

loop_
_symmetry_equiv_pos_as_xyz
'x, y, z'
'-x+1/2, y+1/2, -z+1/2'
'-x, -y, -z'
'x-1/2, -y-1/2, z-1/2'

loop_
_atom_site_label
_atom_site_type_symbol
_atom_site_fract_x
_atom_site_fract_y
_atom_site_fract_z
_atom_site_U_iso_or_equiv
_atom_site_adp_type
_atom_site_occupancy
_atom_site_symmetry_multiplicity
_atom_site_calc_flag
_atom_site_refinement_flags
_atom_site_disorder_assembly
_atom_site_disorder_group
S1 S 0.83338(7) 0.47325(6) 0.08373(4) 0.0545(2) Uani 1 1 d . . .
O1 O 0.92797(18) 0.56862(16) 0.30438(11) 0.0587(5) Uani 1 1 d . . .
C1 C 0.8008(3) 0.3200(3) 0.03828(17) 0.0609(7) Uani 1 1 d . . .
C2 C 0.8195(2) 0.2235(2) 0.09928(16) 0.0535(6) Uani 1 1 d . . .
C3 C 0.8608(2) 0.2729(2) 0.18708(14) 0.0411(5) Uani 1 1 d . . .
C4 C 0.8723(2) 0.4059(2) 0.18915(14) 0.0408(5) Uani 1 1 d . . .
C5 C 0.9091(2) 0.4565(2) 0.27954(15) 0.0406(5) Uani 1 1 d . . .
C6 C 0.9189(2) 0.33698(19) 0.34156(14) 0.0373(5) Uani 1 1 d . . .
C7 C 0.8963(2) 0.2148(2) 0.27923(14) 0.0382(5) Uani 1 1 d . . .
C8 C 1.0234(2) 0.1250(2) 0.29980(14) 0.0391(5) Uani 1 1 d . . .
C9 C 1.0238(3) 0.0120(2) 0.34730(19) 0.0566(7) Uani 1 1 d . . .
C10 C 1.1407(3) -0.0693(3) 0.3697(2) 0.0726(8) Uani 1 1 d . . .
C11 C 1.2583(3) -0.0362(3) 0.3449(2) 0.0702(9) Uani 1 1 d . . .
C12 C 1.2607(3) 0.0747(3) 0.29813(19) 0.0684(8) Uani 1 1 d . . .
C13 C 1.1439(3) 0.1560(2) 0.27523(17) 0.0575(7) Uani 1 1 d . . .
C14 C 0.8135(2) 0.34927(19) 0.39630(15) 0.0399(5) Uani 1 1 d . . .
C15 C 0.6718(2) 0.3361(2) 0.35633(18) 0.0547(7) Uani 1 1 d . . .
C16 C 0.5763(3) 0.3499(3) 0.4070(2) 0.0704(8) Uani 1 1 d . . .
C17 C 0.6224(3) 0.3750(3) 0.4970(2) 0.0698(8) Uani 1 1 d . . .
C18 C 0.7638(3) 0.3890(2) 0.53733(18) 0.0633(7) Uani 1 1 d . . .
C19 C 0.8589(3) 0.3759(2) 0.48781(16) 0.0483(6) Uani 1 1 d . . .
H1A H 0.7721 0.3098 -0.0230 0.080 Uiso 1 1 d . . .
H2A H 0.8028 0.1398 0.0826 0.080 Uiso 1 1 d . . .
H6A H 1.0157 0.3366 0.3845 0.080 Uiso 1 1 d . . .
H7A H 0.8161 0.1656 0.2919 0.080 Uiso 1 1 d . . .
H9A H 0.9465 -0.0094 0.3609 0.080 Uiso 1 1 d . . .
H10A H 1.1388 -0.1430 0.4095 0.080 Uiso 1 1 d . . .
H11A H 1.3340 -0.0962 0.3617 0.080 Uiso 1 1 d . . .
H12A H 1.3380 0.1023 0.2829 0.080 Uiso 1 1 d . . .
H13A H 1.1464 0.2358 0.2435 0.080 Uiso 1 1 d . . .
H15A H 0.6431 0.3213 0.2966 0.080 Uiso 1 1 d . . .
H16A H 0.4880 0.3408 0.3713 0.080 Uiso 1 1 d . . .
H17A H 0.5559 0.3777 0.5321 0.080 Uiso 1 1 d . . .
H18A H 0.7961 0.4055 0.6005 0.080 Uiso 1 1 d . . .
H19A H 0.9559 0.3827 0.5155 0.080 Uiso 1 1 d . . .

loop_
_atom_site_aniso_label
_atom_site_aniso_U_11
_atom_site_aniso_U_22
_atom_site_aniso_U_33
_atom_site_aniso_U_23
_atom_site_aniso_U_13
_atom_site_aniso_U_12
S1 0.0611(4) 0.0595(4) 0.0424(4) 0.0117(3) 0.0131(3) 0.0057(3)
O1 0.0775(12) 0.0398(9) 0.0562(11) -0.0026(8) 0.0142(9) -0.0045(8)
C1 0.0646(16) 0.0745(19) 0.0396(14) -0.0028(14) 0.0075(12) 0.0082(14)
C2 0.0614(16) 0.0526(15) 0.0444(14) -0.0056(12) 0.0108(12) 0.0030(12)
C3 0.0337(11) 0.0477(14) 0.0391(12) -0.0005(10) 0.0054(10) 0.0028(9)
C4 0.0353(11) 0.0462(13) 0.0396(12) 0.0052(10) 0.0080(10) 0.0035(9)
C5 0.0360(11) 0.0446(14) 0.0428(13) 0.0005(11) 0.0135(10) -0.0009(10)
C6 0.0349(11) 0.0415(12) 0.0345(11) 0.0019(10) 0.0077(9) 0.0051(9)
C7 0.0358(11) 0.0380(12) 0.0417(12) 0.0011(10) 0.0122(10) 0.0031(9)
C8 0.0426(12) 0.0389(12) 0.0345(11) -0.0005(10) 0.0084(10) 0.0057(9)
C9 0.0501(14) 0.0451(14) 0.0705(18) 0.0092(13) 0.0096(13) -0.0003(11)
C10 0.082(2) 0.0430(15) 0.082(2) 0.0088(15) 0.0041(17) 0.0114(14)
C11 0.071(2) 0.0629(19) 0.069(2) -0.0121(16) 0.0068(16) 0.0300(15)
C12 0.0507(15) 0.101(2) 0.0578(17) -0.0025(17) 0.0224(13) 0.0225(15)
C13 0.0546(15) 0.0704(18) 0.0543(15) 0.0145(13) 0.0263(13) 0.0170(12)
C14 0.0453(13) 0.0339(11) 0.0446(13) 0.0046(10) 0.0193(11) 0.0082(9)
C15 0.0428(14) 0.0571(16) 0.0658(17) -0.0041(13) 0.0176(12) 0.0061(11)
C16 0.0505(16) 0.0628(18) 0.106(3) -0.0027(17) 0.0347(17) 0.0054(13)
C17 0.091(2) 0.0524(16) 0.090(2) 0.0096(16) 0.064(2) 0.0102(15)
C18 0.092(2) 0.0536(16) 0.0562(16) 0.0068(13) 0.0396(16) 0.0082(14)
C19 0.0619(15) 0.0417(13) 0.0454(14) 0.0054(11) 0.0218(12) 0.0043(11)

loop_
_geom_bond_atom_site_label_1
_geom_bond_atom_site_label_2
_geom_bond_distance
_geom_bond_site_symmetry_2
_geom_bond_publ_flag
S1 C1 1.720(3) . ?
S1 C4 1.721(2) . ?
O1 C5 1.214(2) . ?
C1 C2 1.349(3) . ?
C2 C3 1.407(3) . ?
C3 C4 1.371(3) . ?
C3 C7 1.501(3) . ?
C4 C5 1.446(3) . ?
C5 C6 1.547(3) . ?
C6 C14 1.518(3) . ?
C6 C7 1.564(3) . ?
C7 C8 1.520(3) . ?
C8 C9 1.375(3) . ?
C8 C13 1.384(3) . ?
C9 C10 1.391(4) . ?
C10 C11 1.363(4) . ?
C11 C12 1.356(4) . ?
C12 C13 1.390(3) . ?
C14 C15 1.375(3) . ?
C14 C19 1.395(3) . ?
C15 C16 1.391(4) . ?
C16 C17 1.371(4) . ?
C17 C18 1.375(4) . ?
C18 C19 1.374(3) . ?
